data_4112615
loop_
_publ_author_name
'Chunming Cui'
'Marcin Brynda'
'Marilyn M. Olmstead'
'Philip P. Power'

_publ_section_title
;
 Synthesis and Characterization of the Non-Kekul\'e, Singlet Biradicaloid
 Ar'Ge(\m-NSiMe3)2GeAr' (Ar' = 2,6-Dipp2C6H3, Dipp = 2,6-i-Pr2C6H3)
;
_journal_name_full 'Journal of the American Chemical Society'
_journal_page_first 6510
_journal_page_last 6511
_journal_paper_doi 10.1021/ja0492182
_journal_volume 126
_journal_year 2004
_chemical_formula_sum 'C72 H106 Ge2 N2 Si2'
_chemical_formula_weight 1200.95
_chemical_name_common '[Dipp*Ge(NSiMe3)]2.n-hexane'
_chemical_name_systematic
; 
 ? 
;
_space_group_IT_number 15
_symmetry_cell_setting monoclinic
_symmetry_space_group_name_Hall '-C 2yc'
_symmetry_space_group_name_H-M 'C 1 2/c 1'
_atom_sites_solution_hydrogens geom
_atom_sites_solution_primary direct
_atom_sites_solution_secondary difmap
_audit_creation_method SHELXL-97
_cell_angle_alpha 90.00
_cell_angle_beta 107.243(4)
_cell_angle_gamma 90.00
_cell_formula_units_Z 4
_cell_length_a 23.9746(16)
_cell_length_b 11.6981(7)
_cell_length_c 25.186(2)
_cell_measurement_reflns_used 998
_cell_measurement_temperature 91(2)
_cell_measurement_theta_max 20.0
_cell_measurement_theta_min 3.3
_cell_volume 6746.1(8)
_computing_cell_refinement 'SMART 5.054 (Bruker, 2002)'
_computing_data_collection 'SMART 5.054 (Bruker, 2002)'
_computing_data_reduction 'SAINT 6.36A (Bruker, 2003)'
_computing_molecular_graphics 'SHELXTL 5.1, XP (Sheldrick, 1994)'
_computing_publication_material 'SHELXL-97 '
_computing_structure_refinement 'SHELXL-97 (Sheldrick, 1997)'
_computing_structure_solution 'SHELXS-97 (Sheldrick, 1990)'
_diffrn_ambient_temperature 91(2)
_diffrn_detector_area_resol_mean 8.3
_diffrn_measured_fraction_theta_full 0.996
_diffrn_measured_fraction_theta_max 0.996
_diffrn_measurement_device_type 'Bruker SMART 1000'
_diffrn_measurement_method \w
_diffrn_radiation_monochromator graphite
_diffrn_radiation_source 'normal-focus sealed tube'
_diffrn_radiation_type MoK\a
_diffrn_radiation_wavelength 0.71073
_diffrn_reflns_av_R_equivalents 0.0000
_diffrn_reflns_av_sigmaI/netI 0.0346
_diffrn_reflns_limit_h_max 32
_diffrn_reflns_limit_h_min -33
_diffrn_reflns_limit_k_max 16
_diffrn_reflns_limit_k_min 0
_diffrn_reflns_limit_l_max 35
_diffrn_reflns_limit_l_min 0
_diffrn_reflns_number 10241
_diffrn_reflns_theta_full 30.51
_diffrn_reflns_theta_max 30.51
_diffrn_reflns_theta_min 1.69
_diffrn_standards_number 0
_exptl_absorpt_coefficient_mu 0.967
_exptl_absorpt_correction_T_max 0.944
_exptl_absorpt_correction_T_min 0.760
_exptl_absorpt_correction_type multi-scan
_exptl_absorpt_process_details 'SADABS 2.10 (Sheldrick, 2003)'
_exptl_crystal_colour red
_exptl_crystal_density_diffrn 1.182
_exptl_crystal_description block
_exptl_crystal_F_000 2576
_exptl_crystal_size_max 0.30
_exptl_crystal_size_mid 0.11
_exptl_crystal_size_min 0.06
_refine_diff_density_max 1.128
_refine_diff_density_min -0.623
_refine_diff_density_rms 0.086
_refine_ls_extinction_method none
_refine_ls_goodness_of_fit_ref 1.062
_refine_ls_hydrogen_treatment constr
_refine_ls_matrix_type full
_refine_ls_number_parameters 360
_refine_ls_number_reflns 10241
_refine_ls_number_restraints 12
_refine_ls_restrained_S_all 1.087
_refine_ls_R_factor_all 0.0619
_refine_ls_R_factor_gt 0.0385
_refine_ls_shift/su_max 0.001
_refine_ls_shift/su_mean 0.000
_refine_ls_structure_factor_coef Fsqd
_refine_ls_weighting_details 'calc w=1/[\s^2^(Fo^2^)+(0.0423P)^2^+15.1391P] where P=(Fo^2^+2Fc^2^)/3'
_refine_ls_weighting_scheme calc
_refine_ls_wR_factor_gt 0.0920
_refine_ls_wR_factor_ref 0.1056
_reflns_number_gt 7873
_reflns_number_total 10241
_reflns_threshold_expression I>2\s(I)
_cod_data_source_file ja0492182si20040212_061637.cif
_cod_data_source_block ar102
_cod_original_sg_symbol_H-M 'C 2/c'
_cod_database_code 4112615

loop_
_symmetry_equiv_pos_as_xyz
'x, y, z'
'-x, y, -z+1/2'
'x+1/2, y+1/2, z'
'-x+1/2, y+1/2, -z+1/2'
'-x, -y, -z'
'x, -y, z-1/2'
'-x+1/2, -y+1/2, -z'
'x+1/2, -y+1/2, z-1/2'

loop_
_atom_site_label
_atom_site_type_symbol
_atom_site_fract_x
_atom_site_fract_y
_atom_site_fract_z
_atom_site_U_iso_or_equiv
_atom_site_adp_type
_atom_site_occupancy
_atom_site_symmetry_multiplicity
_atom_site_calc_flag
_atom_site_refinement_flags
_atom_site_disorder_assembly
_atom_site_disorder_group
Ge1 Ge 0.203392(8) 0.286871(17) 0.956805(8) 0.01271(6) Uani 1 1 d . . .
Si1 Si 0.33276(2) 0.39932(5) 0.96214(2) 0.01659(11) Uani 1 1 d . . .
N1 N 0.28359(7) 0.31268(14) 0.98243(6) 0.0149(3) Uani 1 1 d . . .
C1 C 0.16293(8) 0.21186(16) 0.88213(7) 0.0133(3) Uani 1 1 d . . .
C2 C 0.18711(8) 0.13491(16) 0.85138(7) 0.0142(3) Uani 1 1 d . . .
C3 C 0.14960(9) 0.07563(18) 0.80645(8) 0.0191(4) Uani 1 1 d . . .
H3 H 0.1656 0.0201 0.7876 0.023 Uiso 1 1 calc R . .
C4 C 0.08997(9) 0.0955(2) 0.78875(8) 0.0225(4) Uani 1 1 d . . .
H4 H 0.0654 0.0534 0.7585 0.027 Uiso 1 1 calc R . .
C5 C 0.06689(9) 0.17725(19) 0.81570(8) 0.0191(4) Uani 1 1 d . . .
H5 H 0.0264 0.1942 0.8025 0.023 Uiso 1 1 calc R . .
C6 C 0.10207(8) 0.23563(16) 0.86213(7) 0.0145(3) Uani 1 1 d . . .
C7 C 0.07249(8) 0.32755(17) 0.88599(7) 0.0152(3) Uani 1 1 d . . .
C8 C 0.08740(9) 0.44350(17) 0.88032(8) 0.0177(4) Uani 1 1 d . . .
C9 C 0.06202(10) 0.5286(2) 0.90428(9) 0.0246(4) Uani 1 1 d . . .
H9 H 0.0730 0.6060 0.9021 0.030 Uiso 1 1 calc R . .
C10 C 0.02098(10) 0.5022(2) 0.93132(9) 0.0276(5) Uani 1 1 d . . .
H10 H 0.0056 0.5607 0.9491 0.033 Uiso 1 1 calc R . .
C11 C 0.00260(9) 0.3907(2) 0.93220(9) 0.0236(4) Uani 1 1 d . . .
H11 H -0.0271 0.3738 0.9490 0.028 Uiso 1 1 calc R . .
C12 C 0.02662(8) 0.30201(18) 0.90896(8) 0.0179(4) Uani 1 1 d . . .
C13 C 0.25078(8) 0.11220(16) 0.85733(7) 0.0145(3) Uani 1 1 d . . .
C14 C 0.28180(9) 0.02452(17) 0.89219(8) 0.0173(4) Uani 1 1 d . . .
C15 C 0.33687(9) -0.00697(19) 0.88868(8) 0.0219(4) Uani 1 1 d . . .
H15 H 0.3586 -0.0641 0.9130 0.026 Uiso 1 1 calc R . .
C16 C 0.36035(9) 0.0438(2) 0.85029(9) 0.0234(4) Uani 1 1 d . . .
H16 H 0.3974 0.0202 0.8478 0.028 Uiso 1 1 calc R . .
C17 C 0.32954(9) 0.12891(19) 0.81569(8) 0.0204(4) Uani 1 1 d . . .
H17 H 0.3457 0.1630 0.7893 0.024 Uiso 1 1 calc R . .
C18 C 0.27524(8) 0.16566(17) 0.81873(8) 0.0161(4) Uani 1 1 d . . .
C19 C 0.12583(9) 0.47630(18) 0.84396(9) 0.0211(4) Uani 1 1 d . . .
H19 H 0.1605 0.4242 0.8535 0.025 Uiso 1 1 calc R . .
C20 C 0.09243(12) 0.4590(2) 0.78198(9) 0.0332(5) Uani 1 1 d . . .
H20A H 0.0794 0.3794 0.7757 0.050 Uiso 1 1 calc R . .
H20B H 0.1182 0.4767 0.7593 0.050 Uiso 1 1 calc R . .
H20C H 0.0584 0.5099 0.7715 0.050 Uiso 1 1 calc R . .
C21 C 0.14819(11) 0.5992(2) 0.85225(10) 0.0285(5) Uani 1 1 d . . .
H21A H 0.1151 0.6521 0.8401 0.043 Uiso 1 1 calc R . .
H21B H 0.1752 0.6122 0.8303 0.043 Uiso 1 1 calc R . .
H21C H 0.1686 0.6121 0.8917 0.043 Uiso 1 1 calc R . .
C22 C -0.00317(9) 0.18525(19) 0.90344(8) 0.0201(4) Uani 1 1 d . . .
H22 H 0.0223 0.1281 0.8924 0.024 Uiso 1 1 calc R . .
C23 C -0.06191(10) 0.1916(2) 0.85684(9) 0.0273(5) Uani 1 1 d . . .
H23A H -0.0884 0.2434 0.8681 0.041 Uiso 1 1 calc R . .
H23B H -0.0794 0.1152 0.8501 0.041 Uiso 1 1 calc R . .
H23C H -0.0552 0.2202 0.8227 0.041 Uiso 1 1 calc R . .
C24 C -0.01577(10) 0.1421(2) 0.95628(9) 0.0280(5) Uani 1 1 d . . .
H24A H 0.0209 0.1366 0.9865 0.042 Uiso 1 1 calc R . .
H24B H -0.0342 0.0666 0.9492 0.042 Uiso 1 1 calc R . .
H24C H -0.0421 0.1956 0.9668 0.042 Uiso 1 1 calc R . .
C25 C 0.25442(10) -0.04147(17) 0.93017(8) 0.0203(4) Uani 1 1 d . . .
H25 H 0.2271 0.0113 0.9414 0.024 Uiso 1 1 calc R . .
C26 C 0.29883(12) -0.0861(2) 0.98334(9) 0.0297(5) Uani 1 1 d . . .
H26A H 0.3220 -0.1475 0.9738 0.045 Uiso 1 1 calc R . .
H26B H 0.2781 -0.1156 1.0087 0.045 Uiso 1 1 calc R . .
H26C H 0.3248 -0.0236 1.0015 0.045 Uiso 1 1 calc R . .
C27 C 0.21846(12) -0.1424(2) 0.89890(10) 0.0292(5) Uani 1 1 d . . .
H27A H 0.1878 -0.1139 0.8665 0.044 Uiso 1 1 calc R . .
H27B H 0.2005 -0.1832 0.9237 0.044 Uiso 1 1 calc R . .
H27C H 0.2441 -0.1946 0.8865 0.044 Uiso 1 1 calc R . .
C28 C 0.24332(9) 0.25965(18) 0.77921(8) 0.0195(4) Uani 1 1 d . . .
H28 H 0.2127 0.2927 0.7944 0.023 Uiso 1 1 calc R . .
C29 C 0.28416(11) 0.3569(2) 0.77319(10) 0.0279(5) Uani 1 1 d . . .
H29A H 0.3082 0.3811 0.8101 0.042 Uiso 1 1 calc R . .
H29B H 0.2608 0.4217 0.7540 0.042 Uiso 1 1 calc R . .
H29C H 0.3095 0.3298 0.7516 0.042 Uiso 1 1 calc R . .
C30 C 0.21293(10) 0.2120(2) 0.72082(9) 0.0274(5) Uani 1 1 d . . .
H30A H 0.2419 0.1751 0.7061 0.041 Uiso 1 1 calc R . .
H30B H 0.1942 0.2747 0.6961 0.041 Uiso 1 1 calc R . .
H30C H 0.1833 0.1560 0.7231 0.041 Uiso 1 1 calc R . .
C31 C 0.29206(11) 0.4978(2) 0.90563(9) 0.0287(5) Uani 1 1 d . . .
H31A H 0.2649 0.4535 0.8760 0.043 Uiso 1 1 calc R . .
H31B H 0.3198 0.5382 0.8905 0.043 Uiso 1 1 calc R . .
H31C H 0.2702 0.5534 0.9207 0.043 Uiso 1 1 calc R . .
C32 C 0.37480(9) 0.49135(19) 1.02144(9) 0.0217(4) Uani 1 1 d . . .
H32A H 0.3495 0.5528 1.0274 0.033 Uiso 1 1 calc R . .
H32B H 0.4086 0.5245 1.0127 0.033 Uiso 1 1 calc R . .
H32C H 0.3883 0.4448 1.0552 0.033 Uiso 1 1 calc R . .
C33 C 0.38186(10) 0.3046(2) 0.93698(9) 0.0265(5) Uani 1 1 d . . .
H33A H 0.4038 0.2550 0.9674 0.040 Uiso 1 1 calc R . .
H33B H 0.4092 0.3514 0.9241 0.040 Uiso 1 1 calc R . .
H33C H 0.3585 0.2575 0.9062 0.040 Uiso 1 1 calc R . .
C34 C 0.0156(2) 0.8293(5) 0.8787(2) 0.0402(11) Uiso 0.55 1 d PD . .
C35A C -0.0163(5) 0.7673(9) 0.8211(4) 0.048(2) Uiso 0.30 1 d PD A 1
C35B C -0.0119(5) 0.8714(10) 0.8199(4) 0.039(2) Uiso 0.25 1 d PD A 2
C36 C 0.0117(3) 0.8104(6) 0.7782(2) 0.094(2) Uiso 0.80 1 d PD . .
C34C C -0.0201(5) 0.8440(9) 0.8591(4) 0.034(2) Uiso 0.25 1 d PD A 3
C35C C 0.0200(4) 0.8491(8) 0.8220(3) 0.0222(16) Uiso 0.25 1 d PD A 3
C40 C -0.0005 0.8228 0.8512 0.050 Uiso 0.10 1 d P . 4
C41 C -0.0373 0.7951 0.8277 0.050 Uiso 0.10 1 d P . 4
C42 C -0.0487 0.7992 0.7677 0.050 Uiso 0.10 1 d P . 4
C43 C 0.0000 0.7968 0.7500 0.050 Uiso 0.20 2 d SP . 4
C44 C 0.0139 0.7393 0.7167 0.050 Uiso 0.10 1 d P . 4
C45 C 0.0090 0.7668 0.6628 0.050 Uiso 0.10 1 d P . 4

loop_
_atom_site_aniso_label
_atom_site_aniso_U_11
_atom_site_aniso_U_22
_atom_site_aniso_U_33
_atom_site_aniso_U_23
_atom_site_aniso_U_13
_atom_site_aniso_U_12
Ge1 0.01279(9) 0.01379(9) 0.01089(9) -0.00035(7) 0.00250(6) -0.00035(7)
Si1 0.0161(2) 0.0197(3) 0.0143(2) 0.0009(2) 0.00508(19) -0.0037(2)
N1 0.0138(7) 0.0177(8) 0.0125(7) 0.0009(6) 0.0027(6) -0.0019(6)
C1 0.0150(8) 0.0137(8) 0.0114(7) 0.0010(6) 0.0043(6) -0.0021(7)
C2 0.0153(8) 0.0149(8) 0.0128(8) 0.0005(6) 0.0049(6) -0.0011(7)
C3 0.0209(10) 0.0205(9) 0.0168(9) -0.0049(7) 0.0068(7) -0.0017(8)
C4 0.0209(10) 0.0293(11) 0.0162(9) -0.0080(8) 0.0037(7) -0.0054(8)
C5 0.0131(8) 0.0277(10) 0.0152(8) -0.0026(8) 0.0021(7) -0.0007(7)
C6 0.0141(8) 0.0187(9) 0.0118(8) 0.0007(6) 0.0056(6) -0.0005(7)
C7 0.0130(8) 0.0194(9) 0.0122(8) 0.0005(7) 0.0018(6) 0.0020(7)
C8 0.0166(9) 0.0192(9) 0.0156(8) 0.0011(7) 0.0020(7) 0.0024(7)
C9 0.0248(11) 0.0216(10) 0.0256(10) -0.0018(8) 0.0047(8) 0.0040(8)
C10 0.0265(11) 0.0319(12) 0.0251(10) -0.0069(9) 0.0088(9) 0.0088(9)
C11 0.0198(10) 0.0339(12) 0.0184(9) -0.0006(8) 0.0079(8) 0.0048(9)
C12 0.0136(8) 0.0264(10) 0.0126(8) 0.0004(7) 0.0025(6) 0.0017(7)
C13 0.0153(8) 0.0154(8) 0.0127(8) -0.0020(6) 0.0040(6) 0.0003(7)
C14 0.0205(9) 0.0162(9) 0.0146(8) -0.0020(7) 0.0042(7) 0.0022(7)
C15 0.0224(10) 0.0231(10) 0.0182(9) -0.0001(8) 0.0030(8) 0.0075(8)
C16 0.0182(9) 0.0301(11) 0.0219(9) -0.0034(8) 0.0059(8) 0.0065(8)
C17 0.0193(9) 0.0265(10) 0.0166(8) -0.0027(8) 0.0072(7) -0.0003(8)
C18 0.0158(9) 0.0184(9) 0.0141(8) -0.0012(7) 0.0044(7) -0.0003(7)
C19 0.0207(10) 0.0197(10) 0.0226(9) 0.0052(8) 0.0060(8) 0.0004(8)
C20 0.0421(14) 0.0370(14) 0.0201(10) 0.0059(10) 0.0086(10) -0.0081(11)
C21 0.0280(11) 0.0206(10) 0.0351(12) 0.0065(9) 0.0065(9) -0.0009(9)
C22 0.0142(9) 0.0293(11) 0.0169(9) 0.0006(8) 0.0048(7) -0.0025(8)
C23 0.0188(10) 0.0404(14) 0.0210(10) -0.0017(9) 0.0031(8) -0.0040(9)
C24 0.0231(11) 0.0401(13) 0.0219(10) 0.0048(9) 0.0081(8) -0.0075(10)
C25 0.0293(11) 0.0157(9) 0.0170(9) 0.0018(7) 0.0087(8) 0.0033(8)
C26 0.0453(14) 0.0235(11) 0.0196(10) 0.0048(8) 0.0085(9) 0.0085(10)
C27 0.0424(14) 0.0199(10) 0.0276(11) -0.0019(9) 0.0138(10) -0.0055(10)
C28 0.0197(9) 0.0207(9) 0.0199(9) 0.0039(7) 0.0087(7) 0.0029(8)
C29 0.0345(12) 0.0254(11) 0.0264(11) 0.0045(9) 0.0133(9) -0.0052(9)
C30 0.0245(11) 0.0348(12) 0.0201(9) 0.0059(9) 0.0021(8) -0.0004(10)
C31 0.0277(11) 0.0343(13) 0.0236(10) 0.0105(9) 0.0068(9) -0.0009(10)
C32 0.0207(10) 0.0224(10) 0.0237(10) -0.0022(8) 0.0091(8) -0.0079(8)
C33 0.0195(10) 0.0367(13) 0.0246(10) -0.0087(9) 0.0082(8) -0.0044(9)

loop_
_atom_type_symbol
_atom_type_description
_atom_type_scat_dispersion_real
_atom_type_scat_dispersion_imag
_atom_type_scat_source
C C 0.0033 0.0016 'International Tables Vol C Tables 4.2.6.8 and 6.1.1.4'
H H 0.0000 0.0000 'International Tables Vol C Tables 4.2.6.8 and 6.1.1.4'
N N 0.0061 0.0033 'International Tables Vol C Tables 4.2.6.8 and 6.1.1.4'
Si Si 0.0817 0.0704 'International Tables Vol C Tables 4.2.6.8 and 6.1.1.4'
Ge Ge 0.1547 1.8001 'International Tables Vol C Tables 4.2.6.8 and 6.1.1.4'

loop_
_geom_angle_atom_site_label_1
_geom_angle_atom_site_label_2
_geom_angle_atom_site_label_3
_geom_angle
_geom_angle_site_symmetry_1
_geom_angle_site_symmetry_3
N1 Ge1 N1 85.00(7) . 7_557
N1 Ge1 C1 123.28(7) . .
N1 Ge1 C1 113.82(7) 7_557 .
N1 Ge1 Ge1 42.66(5) . 7_557
N1 Ge1 Ge1 42.34(5) 7_557 7_557
C1 Ge1 Ge1 130.22(5) . 7_557
N1 Si1 C33 107.76(10) . .
N1 Si1 C31 109.67(10) . .
C33 Si1 C31 110.41(11) . .
N1 Si1 C32 110.56(9) . .
C33 Si1 C32 111.64(10) . .
C31 Si1 C32 106.82(11) . .
Si1 N1 Ge1 135.35(9) . .
Si1 N1 Ge1 129.62(9) . 7_557
Ge1 N1 Ge1 95.00(7) . 7_557
C2 C1 C6 118.23(16) . .
C2 C1 Ge1 128.04(14) . .
C6 C1 Ge1 113.55(13) . .
C3 C2 C1 119.09(17) . .
C3 C2 C13 112.33(16) . .
C1 C2 C13 128.41(17) . .
C4 C3 C2 122.05(19) . .
C4 C3 H3 119.0 . .
C2 C3 H3 119.0 . .
C5 C4 C3 118.94(18) . .
C5 C4 H4 120.5 . .
C3 C4 H4 120.5 . .
C4 C5 C6 121.24(18) . .
C4 C5 H5 119.4 . .
C6 C5 H5 119.4 . .
C5 C6 C1 120.07(17) . .
C5 C6 C7 116.28(17) . .
C1 C6 C7 123.54(16) . .
C12 C7 C8 119.40(18) . .
C12 C7 C6 121.72(18) . .
C8 C7 C6 118.60(17) . .
C9 C8 C7 118.88(19) . .
C9 C8 C19 119.90(19) . .
C7 C8 C19 120.96(18) . .
C10 C9 C8 121.2(2) . .
C10 C9 H9 119.4 . .
C8 C9 H9 119.4 . .
C11 C10 C9 119.6(2) . .
C11 C10 H10 120.2 . .
C9 C10 H10 120.2 . .
C10 C11 C12 121.5(2) . .
C10 C11 H11 119.3 . .
C12 C11 H11 119.3 . .
C11 C12 C7 118.7(2) . .
C11 C12 C22 117.53(18) . .
C7 C12 C22 123.32(18) . .
C14 C13 C18 119.86(18) . .
C14 C13 C2 121.32(17) . .
C18 C13 C2 117.65(16) . .
C15 C14 C13 119.06(18) . .
C15 C14 C25 119.84(18) . .
C13 C14 C25 120.95(18) . .
C16 C15 C14 121.10(19) . .
C16 C15 H15 119.4 . .
C14 C15 H15 119.4 . .
C17 C16 C15 119.70(19) . .
C17 C16 H16 120.1 . .
C15 C16 H16 120.1 . .
C16 C17 C18 121.34(19) . .
C16 C17 H17 119.3 . .
C18 C17 H17 119.3 . .
C17 C18 C13 118.90(18) . .
C17 C18 C28 118.79(18) . .
C13 C18 C28 122.29(17) . .
C21 C19 C8 113.83(19) . .
C21 C19 C20 108.54(18) . .
C8 C19 C20 110.44(18) . .
C21 C19 H19 107.9 . .
C8 C19 H19 107.9 . .
C20 C19 H19 107.9 . .
C19 C20 H20A 109.5 . .
C19 C20 H20B 109.5 . .
H20A C20 H20B 109.5 . .
C19 C20 H20C 109.5 . .
H20A C20 H20C 109.5 . .
H20B C20 H20C 109.5 . .
C19 C21 H21A 109.5 . .
C19 C21 H21B 109.5 . .
H21A C21 H21B 109.5 . .
C19 C21 H21C 109.5 . .
H21A C21 H21C 109.5 . .
H21B C21 H21C 109.5 . .
C12 C22 C24 114.95(18) . .
C12 C22 C23 108.79(18) . .
C24 C22 C23 107.78(17) . .
C12 C22 H22 108.4 . .
C24 C22 H22 108.4 . .
C23 C22 H22 108.4 . .
C22 C23 H23A 109.5 . .
C22 C23 H23B 109.5 . .
H23A C23 H23B 109.5 . .
C22 C23 H23C 109.5 . .
H23A C23 H23C 109.5 . .
H23B C23 H23C 109.5 . .
C22 C24 H24A 109.5 . .
C22 C24 H24B 109.5 . .
H24A C24 H24B 109.5 . .
C22 C24 H24C 109.5 . .
H24A C24 H24C 109.5 . .
H24B C24 H24C 109.5 . .
C14 C25 C26 113.84(19) . .
C14 C25 C27 110.44(17) . .
C26 C25 C27 108.97(18) . .
C14 C25 H25 107.8 . .
C26 C25 H25 107.8 . .
C27 C25 H25 107.8 . .
C25 C26 H26A 109.5 . .
C25 C26 H26B 109.5 . .
H26A C26 H26B 109.5 . .
C25 C26 H26C 109.5 . .
H26A C26 H26C 109.5 . .
H26B C26 H26C 109.5 . .
C25 C27 H27A 109.5 . .
C25 C27 H27B 109.5 . .
H27A C27 H27B 109.5 . .
C25 C27 H27C 109.5 . .
H27A C27 H27C 109.5 . .
H27B C27 H27C 109.5 . .
C18 C28 C29 112.71(18) . .
C18 C28 C30 111.46(18) . .
C29 C28 C30 107.97(17) . .
C18 C28 H28 108.2 . .
C29 C28 H28 108.2 . .
C30 C28 H28 108.2 . .
C28 C29 H29A 109.5 . .
C28 C29 H29B 109.5 . .
H29A C29 H29B 109.5 . .
C28 C29 H29C 109.5 . .
H29A C29 H29C 109.5 . .
H29B C29 H29C 109.5 . .
C28 C30 H30A 109.5 . .
C28 C30 H30B 109.5 . .
H30A C30 H30B 109.5 . .
C28 C30 H30C 109.5 . .
H30A C30 H30C 109.5 . .
H30B C30 H30C 109.5 . .
Si1 C31 H31A 109.5 . .
Si1 C31 H31B 109.5 . .
H31A C31 H31B 109.5 . .
Si1 C31 H31C 109.5 . .
H31A C31 H31C 109.5 . .
H31B C31 H31C 109.5 . .
Si1 C32 H32A 109.5 . .
Si1 C32 H32B 109.5 . .
H32A C32 H32B 109.5 . .
Si1 C32 H32C 109.5 . .
H32A C32 H32C 109.5 . .
H32B C32 H32C 109.5 . .
Si1 C33 H33A 109.5 . .
Si1 C33 H33B 109.5 . .
H33A C33 H33B 109.5 . .
Si1 C33 H33C 109.5 . .
H33A C33 H33C 109.5 . .
H33B C33 H33C 109.5 . .
C36 C35A C34 107.5(7) . .
C36 C35B C34 112.4(8) . .
C35C C36 C42 95.2(6) . .
C43 C36 C35B 133.7(9) . .
C43 C36 C35A 121.1(8) . .
C42 C36 C44 95.0(3) . .
C35A C36 C44 126.9(6) . .
C43 C36 C40 147.7(8) . .
C42 C36 C40 75.5(3) . .
C43 C36 C41 119.2(7) . .
C44 C36 C41 133.8(4) . .
C36 C35C C34C 127.6(9) . .
C40 C41 C42 119.0 . .
C34 C41 C36 90.3(3) . .
C43 C42 C41 115.0 . .
C36 C42 C41 86.6(2) . .

loop_
_geom_bond_atom_site_label_1
_geom_bond_atom_site_label_2
_geom_bond_distance
_geom_bond_site_symmetry_2
Ge1 N1 1.8626(16) .
Ge1 N1 1.8741(16) 7_557
Ge1 C1 2.0413(18) .
Ge1 Ge1 2.7550(4) 7_557
Si1 N1 1.7422(17) .
Si1 C33 1.859(2) .
Si1 C31 1.866(2) .
Si1 C32 1.874(2) .
N1 Ge1 1.8741(16) 7_557
C1 C2 1.418(3) .
C1 C6 1.423(3) .
C2 C3 1.402(3) .
C2 C13 1.513(3) .
C3 C4 1.385(3) .
C3 H3 0.9500 .
C4 C5 1.380(3) .
C4 H4 0.9500 .
C5 C6 1.400(3) .
C5 H5 0.9500 .
C6 C7 1.508(3) .
C7 C12 1.418(3) .
C7 C8 1.421(3) .
C8 C9 1.394(3) .
C8 C19 1.528(3) .
C9 C10 1.387(3) .
C9 H9 0.9500 .
C10 C11 1.380(3) .
C10 H10 0.9500 .
C11 C12 1.397(3) .
C11 H11 0.9500 .
C12 C22 1.528(3) .
C13 C14 1.410(3) .
C13 C18 1.421(3) .
C14 C15 1.399(3) .
C14 C25 1.521(3) .
C15 C16 1.388(3) .
C15 H15 0.9500 .
C16 C17 1.384(3) .
C16 H16 0.9500 .
C17 C18 1.395(3) .
C17 H17 0.9500 .
C18 C28 1.528(3) .
C19 C21 1.526(3) .
C19 C20 1.542(3) .
C19 H19 1.0000 .
C20 H20A 0.9800 .
C20 H20B 0.9800 .
C20 H20C 0.9800 .
C21 H21A 0.9800 .
C21 H21B 0.9800 .
C21 H21C 0.9800 .
C22 C24 1.535(3) .
C22 C23 1.545(3) .
C22 H22 1.0000 .
C23 H23A 0.9800 .
C23 H23B 0.9800 .
C23 H23C 0.9800 .
C24 H24A 0.9800 .
C24 H24B 0.9800 .
C24 H24C 0.9800 .
C25 C26 1.534(3) .
C25 C27 1.535(3) .
C25 H25 1.0000 .
C26 H26A 0.9800 .
C26 H26B 0.9800 .
C26 H26C 0.9800 .
C27 H27A 0.9800 .
C27 H27B 0.9800 .
C27 H27C 0.9800 .
C28 C29 1.537(3) .
C28 C30 1.539(3) .
C28 H28 1.0000 .
C29 H29A 0.9800 .
C29 H29B 0.9800 .
C29 H29C 0.9800 .
C30 H30A 0.9800 .
C30 H30B 0.9800 .
C30 H30C 0.9800 .
C31 H31A 0.9800 .
C31 H31B 0.9800 .
C31 H31C 0.9800 .
C32 H32A 0.9800 .
C32 H32B 0.9800 .
C32 H32C 0.9800 .
C33 H33A 0.9800 .
C33 H33B 0.9800 .
C33 H33C 0.9800 .
C34 C35C 1.479(9) .
C34 C35B 1.514(11) .
C34 C41 1.566(5) .
C34 C35A 1.599(11) .
C35A C36 1.518(11) .
C35B C36 1.513(11) .
C36 C35C 1.155(9) .
C36 C42 1.400(7) .
C34C C35C 1.525(11) .
C41 C42 1.4545 .
C42 C43 1.3679 .
C43 C44 1.1969 .
C44 C45 1.3659 .
